data_7029472
loop_
_publ_author_name
'Sasmal, Ashok'
'Bauz\'a, Antonio'
'Frontera, Antonio'
'Rizzoli, Corrado'
'Desplanches, C\'edric'
'Charbonni\`ere, Lo\"ic J'
'Mitra, Samiran'

_publ_section_title
;
 Relevant and unprecedented C-H/\s supramolecular interactions involving
 \s-aromatic M2X2 cores.
;
_journal_issue 16
_journal_name_full 'Dalton transactions (Cambridge, England : 2003)'
_journal_page_first 6195
_journal_page_last 6211
_journal_paper_doi 10.1039/c3dt52162a
_journal_volume 43
_journal_year 2014
_chemical_formula_moiety 'C15 H14 Cl2 Cu N6 O2'
_chemical_formula_sum 'C15 H14 Cl2 Cu N6 O2'
_chemical_formula_weight 444.76
_space_group_IT_number 2
_symmetry_cell_setting triclinic
_symmetry_space_group_name_Hall '-P 1'
_symmetry_space_group_name_H-M 'P -1'
_atom_sites_solution_hydrogens geom
_atom_sites_solution_primary direct
_atom_sites_solution_secondary difmap
_cell_angle_alpha 96.8542(7)
_cell_angle_beta 105.6088(7)
_cell_angle_gamma 117.5410(6)
_cell_formula_units_Z 2
_cell_length_a 9.5074(5)
_cell_length_b 9.5783(5)
_cell_length_c 11.9155(6)
_cell_measurement_reflns_used 844
_cell_measurement_temperature 294(2)
_cell_measurement_theta_max 23.62
_cell_measurement_theta_min 4.66
_cell_volume 888.09(8)
_computing_cell_refinement 'SAINT (Bruker, 2008)'
_computing_data_collection 'APEX2 (Bruker, 2008)'
_computing_data_reduction SAINT
_computing_structure_refinement 'SHELX97-L (Sheldrick, 2008)'
_computing_structure_solution 'SIR97 (Altomare et al., 1999)'
_diffrn_ambient_temperature 294(2)
_diffrn_measured_fraction_theta_full 1.000
_diffrn_measured_fraction_theta_max 1.000
_diffrn_measurement_device 'Bruker APEX-II CCD'
_diffrn_measurement_method '\w scans'
_diffrn_radiation_monochromator graphite
_diffrn_radiation_source 'fine-focus sealed tube'
_diffrn_radiation_type MoK\a
_diffrn_radiation_wavelength 0.71073
_diffrn_reflns_av_R_equivalents 0.0193
_diffrn_reflns_av_sigmaI/netI 0.0198
_diffrn_reflns_limit_h_max 11
_diffrn_reflns_limit_h_min -11
_diffrn_reflns_limit_k_max 11
_diffrn_reflns_limit_k_min -11
_diffrn_reflns_limit_l_max 14
_diffrn_reflns_limit_l_min -14
_diffrn_reflns_number 9893
_diffrn_reflns_theta_full 25.25
_diffrn_reflns_theta_max 25.25
_diffrn_reflns_theta_min 1.85
_exptl_absorpt_coefficient_mu 1.554
_exptl_absorpt_correction_T_max 0.923
_exptl_absorpt_correction_T_min 0.780
_exptl_absorpt_correction_type multi-scan
_exptl_absorpt_process_details 'SADABS (Bruker, 2008)'
_exptl_crystal_colour brown
_exptl_crystal_density_diffrn 1.663
_exptl_crystal_density_method 'not measured'
_exptl_crystal_description block
_exptl_crystal_F_000 450
_exptl_crystal_size_max 0.19
_exptl_crystal_size_mid 0.12
_exptl_crystal_size_min 0.06
_refine_diff_density_max 0.956
_refine_diff_density_min -0.410
_refine_diff_density_rms 0.070
_refine_ls_extinction_method none
_refine_ls_goodness_of_fit_ref 1.087
_refine_ls_hydrogen_treatment constr
_refine_ls_matrix_type full
_refine_ls_number_parameters 235
_refine_ls_number_reflns 3222
_refine_ls_number_restraints 0
_refine_ls_restrained_S_all 1.087
_refine_ls_R_factor_all 0.0366
_refine_ls_R_factor_gt 0.0323
_refine_ls_shift/su_max 0.000
_refine_ls_shift/su_mean 0.000
_refine_ls_structure_factor_coef Fsqd
_refine_ls_weighting_details 'calc w=1/[\s^2^(Fo^2^)+(0.0507P)^2^+0.9456P] where P=(Fo^2^+2Fc^2^)/3'
_refine_ls_weighting_scheme calc
_refine_ls_wR_factor_gt 0.0962
_refine_ls_wR_factor_ref 0.0992
_reflns_number_gt 2891
_reflns_number_total 3222
_reflns_threshold_expression I>2\s(I)
_cod_data_source_file c3dt52162a2.cif
_cod_data_source_block ju402
_cod_depositor_comments
;
The following automatic conversions were performed:

'_symmetry_cell_setting' value 'Triclinic' changed to 'triclinic'
according to
/usr/data/users/saulius/crontab/automatic-downloads/current/RSC/lib/dictionaries/cif_core.dic
dictionary named 'cif_core.dic' version 2.4.2 from 2011-04-26.

Automatic conversion script
Id: cif_fix_values 2281 2013-09-26 08:29:07Z andrius 
;
_cod_database_code 7029472

loop_
_symmetry_equiv_pos_as_xyz
x,y,z
-x,-y,-z

loop_
_atom_site_label
_atom_site_type_symbol
_atom_site_fract_x
_atom_site_fract_y
_atom_site_fract_z
_atom_site_U_iso_or_equiv
_atom_site_adp_type
_atom_site_occupancy
_atom_site_symmetry_multiplicity
_atom_site_calc_flag
_atom_site_refinement_flags
Cu1 Cu 0.50212(4) 0.08872(4) 0.13367(3) 0.03174(14) Uani 1 1 d .
Cl1 Cl 0.40733(9) -0.01057(10) 0.27930(6) 0.03660(19) Uani 1 1 d .
Cl2 Cl 0.54381(11) 0.16358(9) -0.03975(7) 0.0413(2) Uani 1 1 d .
O1 O 0.4952(3) 0.5862(3) 0.35890(19) 0.0406(5) Uani 1 1 d .
O2 O 0.9201(3) 0.8089(3) 0.5394(2) 0.0409(5) Uani 1 1 d .
N1 N 0.4417(3) 0.2628(3) 0.1613(2) 0.0358(6) Uani 1 1 d .
N2 N 0.5242(3) 0.3817(3) 0.2627(2) 0.0365(6) Uani 1 1 d .
N3 N 0.4407(3) 0.4610(3) 0.2598(2) 0.0352(6) Uani 1 1 d .
N4 N 1.0043(3) 0.7561(3) 0.6197(2) 0.0375(6) Uani 1 1 d .
N5 N 1.1600(3) 0.8662(3) 0.7011(2) 0.0408(6) Uani 1 1 d .
N6 N 1.2180(3) 0.7824(3) 0.7569(2) 0.0371(6) Uani 1 1 d .
C1 C 0.2985(4) 0.3941(4) 0.1580(3) 0.0342(6) Uani 1 1 d .
C2 C 0.3008(4) 0.2646(4) 0.0928(3) 0.0338(6) Uani 1 1 d .
C3 C 0.1711(4) 0.1624(4) -0.0192(3) 0.0458(8) Uani 1 1 d .
H3 H 0.1723 0.0777 -0.0652 0.055 Uiso 1 1 calc R
C4 C 0.0421(5) 0.1934(5) -0.0575(3) 0.0541(9) Uani 1 1 d .
H4 H -0.0475 0.1268 -0.1313 0.065 Uiso 1 1 calc R
C5 C 0.0400(5) 0.3224(5) 0.0105(4) 0.0553(9) Uani 1 1 d .
H5 H -0.0522 0.3364 -0.0192 0.066 Uiso 1 1 calc R
C6 C 0.1679(4) 0.4281(5) 0.1186(3) 0.0481(8) Uani 1 1 d .
H6 H 0.1683 0.5155 0.1623 0.058 Uiso 1 1 calc R
C7 C 0.6204(4) 0.7440(4) 0.3502(3) 0.0378(7) Uani 1 1 d .
H7A H 0.5652 0.7801 0.2895 0.045 Uiso 1 1 calc R
H7B H 0.7074 0.7347 0.3283 0.045 Uiso 1 1 calc R
C8 C 0.6973(4) 0.8626(4) 0.4742(3) 0.0379(7) Uani 1 1 d .
H8A H 0.6075 0.8697 0.4934 0.045 Uiso 1 1 calc R
H8B H 0.7778 0.9706 0.4722 0.045 Uiso 1 1 calc R
C9 C 0.7874(4) 0.8169(4) 0.5739(3) 0.0391(7) Uani 1 1 d .
H9A H 0.8372 0.8990 0.6513 0.047 Uiso 1 1 calc R
H9B H 0.7086 0.7114 0.5807 0.047 Uiso 1 1 calc R
C10 C 1.0963(4) 0.6176(4) 0.7102(3) 0.0320(6) Uani 1 1 d .
C11 C 1.0942(4) 0.4794(4) 0.7388(3) 0.0389(7) Uani 1 1 d .
H11 H 1.1848 0.4888 0.8008 0.047 Uiso 1 1 calc R
C12 C 0.9525(4) 0.3294(4) 0.6710(3) 0.0442(8) Uani 1 1 d .
H12 H 0.9471 0.2350 0.6878 0.053 Uiso 1 1 calc R
C13 C 0.8145(4) 0.3136(4) 0.5766(3) 0.0439(8) Uani 1 1 d .
H13 H 0.7218 0.2090 0.5326 0.053 Uiso 1 1 calc R
C14 C 0.8124(4) 0.4463(4) 0.5477(3) 0.0388(7) Uani 1 1 d .
H14 H 0.7216 0.4360 0.4855 0.047 Uiso 1 1 calc R
C15 C 0.9564(4) 0.5987(4) 0.6181(3) 0.0318(6) Uani 1 1 d .

loop_
_atom_site_aniso_label
_atom_site_aniso_U_11
_atom_site_aniso_U_22
_atom_site_aniso_U_33
_atom_site_aniso_U_23
_atom_site_aniso_U_13
_atom_site_aniso_U_12
Cu1 0.0354(2) 0.0347(2) 0.0280(2) 0.00606(15) 0.00926(15) 0.02215(17)
Cl1 0.0413(4) 0.0497(4) 0.0317(4) 0.0169(3) 0.0206(3) 0.0283(4)
Cl2 0.0632(5) 0.0357(4) 0.0334(4) 0.0107(3) 0.0204(4) 0.0303(4)
O1 0.0475(13) 0.0358(11) 0.0367(12) 0.0011(9) 0.0184(10) 0.0207(10)
O2 0.0370(11) 0.0538(13) 0.0431(12) 0.0263(11) 0.0151(10) 0.0290(11)
N1 0.0377(14) 0.0400(14) 0.0297(13) 0.0039(11) 0.0052(11) 0.0254(12)
N2 0.0373(14) 0.0411(14) 0.0306(13) 0.0027(11) 0.0059(11) 0.0252(12)
N3 0.0377(13) 0.0370(13) 0.0317(13) 0.0015(11) 0.0101(11) 0.0233(12)
N4 0.0318(13) 0.0397(14) 0.0402(14) 0.0150(12) 0.0071(11) 0.0203(12)
N5 0.0309(13) 0.0376(14) 0.0443(15) 0.0106(12) 0.0050(12) 0.0155(11)
N6 0.0315(13) 0.0397(14) 0.0362(14) 0.0103(11) 0.0061(11) 0.0189(11)
C1 0.0335(15) 0.0382(16) 0.0360(16) 0.0122(13) 0.0138(13) 0.0214(13)
C2 0.0343(15) 0.0365(15) 0.0320(15) 0.0101(12) 0.0088(12) 0.0211(13)
C3 0.0448(19) 0.0432(18) 0.0392(18) 0.0057(14) 0.0052(15) 0.0220(16)
C4 0.0436(19) 0.056(2) 0.046(2) 0.0130(17) -0.0018(16) 0.0236(17)
C5 0.0416(19) 0.069(2) 0.063(2) 0.029(2) 0.0111(17) 0.0362(19)
C6 0.049(2) 0.057(2) 0.057(2) 0.0223(17) 0.0214(17) 0.0391(18)
C7 0.0441(17) 0.0372(16) 0.0361(16) 0.0123(13) 0.0129(14) 0.0246(14)
C8 0.0410(17) 0.0347(16) 0.0420(17) 0.0085(13) 0.0116(14) 0.0252(14)
C9 0.0397(17) 0.0461(18) 0.0339(16) 0.0073(14) 0.0107(13) 0.0266(15)
C10 0.0297(14) 0.0373(15) 0.0295(14) 0.0094(12) 0.0109(12) 0.0177(13)
C11 0.0386(17) 0.0471(18) 0.0398(17) 0.0176(14) 0.0162(14) 0.0267(15)
C12 0.0465(19) 0.0387(17) 0.056(2) 0.0194(15) 0.0247(16) 0.0243(15)
C13 0.0383(17) 0.0368(17) 0.0487(19) 0.0053(14) 0.0163(15) 0.0148(14)
C14 0.0310(15) 0.0453(18) 0.0325(16) 0.0062(13) 0.0086(13) 0.0168(14)
C15 0.0297(14) 0.0377(16) 0.0310(15) 0.0111(12) 0.0124(12) 0.0187(13)

loop_
_atom_type_symbol
_atom_type_description
_atom_type_scat_dispersion_real
_atom_type_scat_dispersion_imag
_atom_type_scat_source
Cu Cu 0.3201 1.2651 'International Tables Vol C Tables 4.2.6.8 and 6.1.1.4'
Cl Cl 0.1484 0.1585 'International Tables Vol C Tables 4.2.6.8 and 6.1.1.4'
O O 0.0106 0.0060 'International Tables Vol C Tables 4.2.6.8 and 6.1.1.4'
N N 0.0061 0.0033 'International Tables Vol C Tables 4.2.6.8 and 6.1.1.4'
C C 0.0033 0.0016 'International Tables Vol C Tables 4.2.6.8 and 6.1.1.4'
H H 0.0000 0.0000 'International Tables Vol C Tables 4.2.6.8 and 6.1.1.4'

loop_
_geom_angle_atom_site_label_1
_geom_angle_atom_site_label_2
_geom_angle_atom_site_label_3
_geom_angle
_geom_angle_site_symmetry_1
_geom_angle_site_symmetry_3
N1 Cu1 N6 104.18(10) . 2_766
N1 Cu1 Cl1 90.18(8) . .
N6 Cu1 Cl1 97.43(7) 2_766 .
N1 Cu1 Cl2 155.52(8) . 2_655
N6 Cu1 Cl2 99.80(7) 2_766 2_655
Cl1 Cu1 Cl2 91.55(3) . 2_655
N1 Cu1 Cl2 87.56(8) . .
N6 Cu1 Cl2 93.61(7) 2_766 .
Cl1 Cu1 Cl2 168.95(3) . .
Cl2 Cu1 Cl2 86.09(3) 2_655 .
Cu1 Cl2 Cu1 93.91(3) 2_655 .
N3 O1 C7 111.2(2) . .
N4 O2 C9 111.2(2) . .
N2 N1 C2 109.6(2) . .
N2 N1 Cu1 121.40(18) . .
C2 N1 Cu1 128.2(2) . .
N1 N2 N3 106.9(2) . .
N2 N3 C1 113.1(2) . .
N2 N3 O1 118.8(2) . .
C1 N3 O1 127.8(2) . .
N5 N4 C15 113.6(2) . .
N5 N4 O2 118.8(2) . .
C15 N4 O2 127.1(2) . .
N6 N5 N4 106.4(2) . .
N5 N6 C10 109.2(2) . .
N5 N6 Cu1 117.80(19) . 2_766
C10 N6 Cu1 130.87(19) . 2_766
N3 C1 C2 102.9(2) . .
N3 C1 C6 133.6(3) . .
C2 C1 C6 123.4(3) . .
N1 C2 C3 131.9(3) . .
N1 C2 C1 107.6(3) . .
C3 C2 C1 120.5(3) . .
C4 C3 C2 116.4(3) . .
C4 C3 H3 121.8 . .
C2 C3 H3 121.8 . .
C3 C4 C5 122.3(3) . .
C3 C4 H4 118.8 . .
C5 C4 H4 118.8 . .
C6 C5 C4 122.7(3) . .
C6 C5 H5 118.6 . .
C4 C5 H5 118.6 . .
C5 C6 C1 114.6(3) . .
C5 C6 H6 122.7 . .
C1 C6 H6 122.7 . .
O1 C7 C8 105.6(2) . .
O1 C7 H7A 110.6 . .
C8 C7 H7A 110.6 . .
O1 C7 H7B 110.6 . .
C8 C7 H7B 110.6 . .
H7A C7 H7B 108.8 . .
C7 C8 C9 114.2(2) . .
C7 C8 H8A 108.7 . .
C9 C8 H8A 108.7 . .
C7 C8 H8B 108.7 . .
C9 C8 H8B 108.7 . .
H8A C8 H8B 107.6 . .
O2 C9 C8 105.7(2) . .
O2 C9 H9A 110.6 . .
C8 C9 H9A 110.6 . .
O2 C9 H9B 110.6 . .
C8 C9 H9B 110.6 . .
H9A C9 H9B 108.7 . .
N6 C10 C15 108.4(3) . .
N6 C10 C11 131.7(3) . .
C15 C10 C11 119.9(3) . .
C12 C11 C10 116.8(3) . .
C12 C11 H11 121.6 . .
C10 C11 H11 121.6 . .
C11 C12 C13 122.1(3) . .
C11 C12 H12 118.9 . .
C13 C12 H12 118.9 . .
C14 C13 C12 122.3(3) . .
C14 C13 H13 118.9 . .
C12 C13 H13 118.9 . .
C13 C14 C15 115.3(3) . .
C13 C14 H14 122.4 . .
C15 C14 H14 122.4 . .
N4 C15 C10 102.4(2) . .
N4 C15 C14 134.0(3) . .
C10 C15 C14 123.6(3) . .

loop_
_geom_bond_atom_site_label_1
_geom_bond_atom_site_label_2
_geom_bond_distance
_geom_bond_site_symmetry_2
Cu1 N1 2.019(2) .
Cu1 N6 2.240(2) 2_766
Cu1 Cl1 2.2738(7) .
Cu1 Cl2 2.3236(8) 2_655
Cu1 Cl2 2.3395(8) .
Cl2 Cu1 2.3236(8) 2_655
O1 N3 1.363(3) .
O1 C7 1.467(4) .
O2 N4 1.375(3) .
O2 C9 1.458(4) .
N1 N2 1.307(3) .
N1 C2 1.377(4) .
N2 N3 1.326(3) .
N3 C1 1.357(4) .
N4 N5 1.335(4) .
N4 C15 1.354(4) .
N5 N6 1.315(4) .
N6 C10 1.377(4) .
N6 Cu1 2.240(2) 2_766
C1 C2 1.396(4) .
C1 C6 1.401(4) .
C2 C3 1.395(4) .
C3 C4 1.367(5) .
C3 H3 0.9300 .
C4 C5 1.405(6) .
C4 H4 0.9300 .
C5 C6 1.368(5) .
C5 H5 0.9300 .
C6 H6 0.9300 .
C7 C8 1.502(4) .
C7 H7A 0.9700 .
C7 H7B 0.9700 .
C8 C9 1.503(4) .
C8 H8A 0.9700 .
C8 H8B 0.9700 .
C9 H9A 0.9700 .
C9 H9B 0.9700 .
C10 C15 1.396(4) .
C10 C11 1.399(4) .
C11 C12 1.371(5) .
C11 H11 0.9300 .
C12 C13 1.410(5) .
C12 H12 0.9300 .
C13 C14 1.363(5) .
C13 H13 0.9300 .
C14 C15 1.397(4) .
C14 H14 0.9300 .
